data_1568309
loop_
_publ_author_name
'Tao, Si-Chen'
'Meng, Fan-Cheng'
'Wang, Tie'
'Zheng, Yan-Long'

_publ_section_title
;
 Ni-catalyzed arylation of alkynes with organoboronic acids and aldehydes
 to access stereodefined allylic alcohols.
;
_journal_issue 8
_journal_name_full 'Chemical science'
_journal_page_first 2040
_journal_page_last 2045
_journal_paper_doi 10.1039/d2sc05894d
_journal_volume 14
_journal_year 2023
_chemical_formula_moiety '2(C23 H27 F3 O3)'
_chemical_formula_sum 'C46 H54 F6 O6'
_chemical_formula_weight 816.89
_chemical_name_systematic 1
_space_group_crystal_system triclinic
_space_group_IT_number 2
_space_group_name_Hall '-P 1'
_space_group_name_H-M_alt 'P -1'
_atom_sites_solution_hydrogens mixed
_atom_sites_solution_primary dual
_audit_creation_date 2022-07-19
_audit_creation_method
;
Olex2 1.2
(compiled 2018.05.29 svn.r3508 for OlexSys, GUI svn.r5506)
;
_audit_update_record
;
2022-09-24 deposited with the CCDC.	2023-01-20 downloaded from the CCDC.
;
_cell_angle_alpha 84.924(3)
_cell_angle_beta 76.057(2)
_cell_angle_gamma 69.976(2)
_cell_formula_units_Z 2
_cell_length_a 12.5957(3)
_cell_length_b 13.0422(4)
_cell_length_c 15.1090(5)
_cell_measurement_reflns_used 7139
_cell_measurement_temperature 293(2)
_cell_measurement_theta_max 59.7040
_cell_measurement_theta_min 3.0010
_cell_volume 2263.24(12)
_computing_cell_refinement 'CrysAlisPro 1.171.41.89a (Rigaku OD, 2020)'
_computing_data_collection 'CrysAlisPro 1.171.41.89a (Rigaku OD, 2020)'
_computing_data_reduction 'CrysAlisPro 1.171.41.89a (Rigaku OD, 2020)'
_computing_molecular_graphics 'Olex2 (Dolomanov et al., 2009)'
_computing_publication_material 'Olex2 (Dolomanov et al., 2009)'
_computing_structure_refinement 'ShelXL (Sheldrick, 2015)'
_computing_structure_solution 'ShelXT (Sheldrick, 2015)'
_diffrn_ambient_temperature 293
_diffrn_detector 'Hybrid Pixel Array Detector'
_diffrn_detector_area_resol_mean 10.0000
_diffrn_measured_fraction_theta_full 0.973
_diffrn_measured_fraction_theta_max 0.973
_diffrn_measurement_details
;
List of Runs (angles in degrees, time in seconds):

  # Type    Start    End  Width  t~exp~   \w     \q     \k     \f   Frames
#--------------------------------------------------------------------------
  1  \w     14.00  79.00   0.50    1.00    --   42.30  43.00   0.00  130
  2  \w    -45.00  30.00   0.50    1.00    --   42.30 -77.00  90.00  150
  3  \w     31.00 130.00   0.50    1.00    --   42.30  77.00 120.00  198
  4  \w     85.00 122.00   0.50    1.00    --   42.30  43.00   0.00   74
  5  \w     36.00  66.00   0.50    1.00    --   42.30 -82.00-120.00   60
  6  \w     80.00 132.00   0.50    1.00    --   42.30  77.00-120.00  104
  7  \w    -11.00  69.00   0.50    1.00    --   42.30 -82.00-180.00  160
  8  \w    -43.00  17.00   0.50    1.00    --   42.30 -65.00 -90.00  120
  9  \w     -5.00  27.00   0.50    1.00    --   42.30 -82.00-120.00   64
 10  \w     34.00  63.00   0.50    1.00    --   42.30  77.00-120.00   58
 11  \w    -10.00  41.00   0.50    1.00    --   42.30 -77.00-180.00  102
 12  \w    -10.00  39.00   0.50    1.00    --   42.30 -65.00   0.00   98
 13  \w     41.00  69.00   0.50    1.00    --   42.30 -82.00  60.00   56
 14  \w    -46.00  13.00   0.50    1.00    --   42.30 -82.00  60.00  118
 15  \w    -39.00 -14.00   0.50    1.00    --   42.30 -82.00-120.00   50
 16  \w     34.00  69.00   0.50    1.00    --   42.30 -82.00 -60.00   70
 17  \w    -29.00  -4.00   0.50    1.00    --   42.30 -77.00 -60.00   50
 18  \w     41.00  66.00   0.50    1.00    --   42.30 -65.00 -90.00   50
 19  \w     28.00  62.00   0.50    1.00    --   42.30 -82.00  30.00   68
 20  \w     72.00  98.00   0.50    1.50    --   93.70 -82.00 -60.00   52
 21  \w     66.00 183.00   0.50    1.50    --   93.70  82.00 -60.00  234
 22  \w    155.00 181.00   0.50    1.50    --   93.70  59.00 150.00   52
 23  \w    129.00 163.00   0.50    1.50    --   93.70  33.00 -90.00   68
 24  \w     60.00 104.00   0.50    1.50    --   93.70  33.00 -90.00   88
 25  \w      5.00  99.00   0.50    1.50    --   93.70 -82.00-150.00  188
 26  \w      4.00 104.00   0.50    1.50    --   93.70 -82.00 120.00  200
 27  \w    134.00 160.00   0.50    1.50    --   93.70  68.00-180.00   52
 28  \w      4.00 111.00   0.50    1.50    --   93.70 -82.00   0.00  214
 29  \w     71.00  97.00   0.50    1.50    --   93.70  68.00-180.00   52
 30  \w      4.00  67.00   0.50    1.50    --   93.70 -82.00  60.00  126
 31  \w      7.00  94.00   0.50    1.50    --   93.70 -82.00 -30.00  174
 32  \w     31.00  96.00   0.50    1.50    --   93.70 -82.00-120.00  130
 33  \w     66.00 183.00   0.50    1.50    --   93.70  33.00-150.00  234
 34  \w     23.00  98.00   0.50    1.50    --   93.70 -82.00  90.00  150
 35  \w    114.00 183.00   0.50    1.50    --   93.70  33.00 150.00  138
 36  \w     79.00 105.00   0.50    1.50    --   93.70 -82.00 -90.00   52
 37  \w    117.00 182.00   0.50    1.50    --   93.70  59.00  60.00  130
 38  \w     79.00 105.00   0.50    1.50    --   93.70 -82.00-180.00   52
 39  \w     65.00  90.00   0.50    1.50    --   93.70  33.00 150.00   50
 40  \w      4.00  70.00   0.50    1.50    --   93.70 -82.00 -90.00  132
 41  \w     71.00  96.00   0.50    1.50    --   93.70 -82.00 150.00   50
 42  \w     58.00 107.00   0.50    1.50    --   93.70 -82.00  30.00   98
 43  \w     74.00  99.00   0.50    1.50    --   93.70 -82.00  60.00   50
 44  \w     66.00  91.00   0.50    1.50    --   93.70  59.00  60.00   50
 45  \w     91.00 183.00   0.50    1.50    --   93.70  77.00 -90.00  184
;
_diffrn_measurement_device 'four-circle diffractometer'
_diffrn_measurement_device_type 'XtaLAB Pro II AFC12 (RINC): Kappa single'
_diffrn_measurement_method '\w scans'
_diffrn_orient_matrix_type 'CrysAlisPro convention (1999,Acta A55,543-557)'
_diffrn_orient_matrix_UB_11 0.0299810000
_diffrn_orient_matrix_UB_12 -0.0847192000
_diffrn_orient_matrix_UB_13 -0.0748900000
_diffrn_orient_matrix_UB_21 -0.0330545000
_diffrn_orient_matrix_UB_22 0.0928935000
_diffrn_orient_matrix_UB_23 -0.0691620000
_diffrn_orient_matrix_UB_31 0.1259335000
_diffrn_orient_matrix_UB_32 0.0002477000
_diffrn_orient_matrix_UB_33 -0.0254145000
_diffrn_radiation_monochromator mirror
_diffrn_radiation_probe x-ray
_diffrn_radiation_type CuK\a
_diffrn_radiation_wavelength 1.54184
_diffrn_reflns_av_R_equivalents 0.0268
_diffrn_reflns_av_unetI/netI 0.0341
_diffrn_reflns_Laue_measured_fraction_full 0.973
_diffrn_reflns_Laue_measured_fraction_max 0.973
_diffrn_reflns_limit_h_max 14
_diffrn_reflns_limit_h_min -12
_diffrn_reflns_limit_k_max 15
_diffrn_reflns_limit_k_min -15
_diffrn_reflns_limit_l_max 17
_diffrn_reflns_limit_l_min -17
_diffrn_reflns_number 21866
_diffrn_reflns_point_group_measured_fraction_full 0.973
_diffrn_reflns_point_group_measured_fraction_max 0.973
_diffrn_reflns_theta_full 66.582
_diffrn_reflns_theta_max 66.581
_diffrn_reflns_theta_min 3.014
_diffrn_source 'micro-focus sealed X-ray tube'
_diffrn_source_type 'Rigaku (Cu) X-ray Source'
_exptl_absorpt_coefficient_mu 0.794
_exptl_absorpt_correction_T_max 1.00000
_exptl_absorpt_correction_T_min 0.56374
_exptl_absorpt_correction_type multi-scan
_exptl_absorpt_process_details
;
CrysAlisPro 1.171.41.89a (Rigaku Oxford Diffraction, 2020)
Empirical absorption correction using spherical harmonics,
implemented in SCALE3 ABSPACK scaling algorithm.
;
_exptl_crystal_colour 'clear light colourless'
_exptl_crystal_colour_lustre clear
_exptl_crystal_colour_modifier light
_exptl_crystal_colour_primary colourless
_exptl_crystal_density_diffrn 1.199
_exptl_crystal_description block
_exptl_crystal_F_000 864
_exptl_crystal_size_max 0.06
_exptl_crystal_size_mid 0.05
_exptl_crystal_size_min 0.04
_refine_diff_density_max 0.724
_refine_diff_density_min -0.421
_refine_diff_density_rms 0.048
_refine_ls_extinction_method none
_refine_ls_goodness_of_fit_ref 1.220
_refine_ls_hydrogen_treatment mixed
_refine_ls_matrix_type full
_refine_ls_number_parameters 534
_refine_ls_number_reflns 7780
_refine_ls_number_restraints 0
_refine_ls_restrained_S_all 1.220
_refine_ls_R_factor_all 0.1139
_refine_ls_R_factor_gt 0.0881
_refine_ls_shift/su_max 0.000
_refine_ls_shift/su_mean 0.000
_refine_ls_structure_factor_coef Fsqd
_refine_ls_weighting_details 'w=1/[\s^2^(Fo^2^)+(0.2000P)^2^] where P=(Fo^2^+2Fc^2^)/3'
_refine_ls_weighting_scheme calc
_refine_ls_wR_factor_gt 0.2964
_refine_ls_wR_factor_ref 0.3349
_reflns_Friedel_coverage 0.000
_reflns_number_gt 4776
_reflns_number_total 7780
_reflns_threshold_expression 'I > 2\s(I)'
_cod_data_source_file d2sc05894d2.cif
_cod_data_source_block 2j-3_auto
_cod_depositor_comments 'Adding full bibliography for 1568308--1568310.cif.'
_cod_database_code 1568309
_shelx_shelxl_version_number 2018/3
_shelx_space_group_comment
;
The symmetry employed for this shelxl refinement is uniquely defined
by the following loop, which should always be used as a source of
symmetry information in preference to the above space-group names.
They are only intended as comments.
;
_shelx_estimated_absorpt_t_max 0.969
_shelx_estimated_absorpt_t_min 0.954
_diffrn_oxdiff_digest_frames
;
01b620c7b376e31582fd8e1b8be70d562900027c3dd
;
_reflns_odcompleteness_completeness 97.26
_reflns_odcompleteness_iscentric 1
_reflns_odcompleteness_theta 66.97
_olex2_refinement_description
;
1. Fixed Uiso
 At 1.2 times of:
  All C(H) groups, All C(H,H) groups
 At 1.5 times of:
  All C(H,H,H) groups, All O(H) groups
2.a Ternary CH refined with riding coordinates:
 C8(H8), C31(H31)
2.b Secondary CH2 refined with riding coordinates:
 C11(H11A,H11B), C33(H33A,H33B), C10(H10A,H10B), C14(H14A,H14B), C34(H34A,
 H34B), C37(H37A,H37B), C38(H38A,H38B), C15(H15A,H15B)
2.c Aromatic/amide H refined with riding coordinates:
 C17(H17), C5(H5), C30(H30), C22(H22), C19(H19), C20(H20), C41(H41), C28(H28),
 C25(H25), C7(H7), C4(H4), C45(H45), C42(H42), C2(H2A), C44(H44), C27(H27)
2.d Idealised Me refined as rotating group:
 C9(H9A,H9B,H9C), C23(H23A,H23B,H23C), C16(H16A,H16B,H16C), C35(H35A,H35B,
 H35C), C39(H39A,H39B,H39C), C46(H46A,H46B,H46C)
2.e Idealised tetrahedral OH refined as rotating group:
 O5(H5A)
;
_olex2_submission_special_instructions 'No special instructions were received'
_oxdiff_exptl_absorpt_empirical_details
;
Empirical correction (ABSPACK) includes:
- Absorption correction using spherical harmonics
- Frame scaling
;
_oxdiff_exptl_absorpt_empirical_full_max 2.120
_oxdiff_exptl_absorpt_empirical_full_min 0.708

loop_
_space_group_symop_operation_xyz
'x, y, z'
'-x, -y, -z'

loop_
_atom_site_label
_atom_site_type_symbol
_atom_site_fract_x
_atom_site_fract_y
_atom_site_fract_z
_atom_site_U_iso_or_equiv
_atom_site_adp_type
_atom_site_occupancy
_atom_site_site_symmetry_order
_atom_site_calc_flag
_atom_site_refinement_flags_posn
_atom_site_refinement_flags_adp
_atom_site_refinement_flags_occupancy
_atom_site_disorder_assembly
_atom_site_disorder_group
O2 O 0.36274(16) 0.61220(16) 0.52778(14) 0.0851(6) Uani 1 1 d . . . . .
O5 O 0.55062(17) 0.54772(18) 0.61057(13) 0.0925(6) Uani 1 1 d . . . . .
H5A H 0.486665 0.583945 0.601454 0.139 Uiso 1 1 calc GR . . . .
O3 O -0.1770(2) 0.6345(3) 0.5111(2) 0.1287(9) Uani 1 1 d . . . . .
C8 C 0.2903(2) 0.7136(2) 0.49697(19) 0.0810(7) Uani 1 1 d . . . . .
H8 H 0.227794 0.699170 0.477810 0.097 Uiso 1 1 calc R . . . .
C12 C 0.2364(2) 0.7902(2) 0.5764(2) 0.0844(8) Uani 1 1 d . . . . .
C32 C 0.5017(3) 0.6225(3) 0.7629(2) 0.0890(8) Uani 1 1 d . . . . .
C31 C 0.5401(2) 0.5208(2) 0.70625(19) 0.0852(8) Uani 1 1 d . . . . .
H31 H 0.481418 0.484731 0.725002 0.102 Uiso 1 1 calc R . . . .
C6 C 0.3552(2) 0.7614(2) 0.41661(19) 0.0821(7) Uani 1 1 d . . . . .
C29 C 0.6548(3) 0.4416(2) 0.7194(2) 0.0871(8) Uani 1 1 d . . . . .
C11 C 0.3180(3) 0.8298(3) 0.6118(2) 0.0914(8) Uani 1 1 d . . . . .
H11A H 0.395952 0.778586 0.593100 0.110 Uiso 1 1 calc R . . . .
H11B H 0.296916 0.828912 0.677928 0.110 Uiso 1 1 calc R . . . .
C18 C 0.0441(2) 0.7735(3) 0.5807(2) 0.0890(8) Uani 1 1 d . . . . .
C17 C 0.0546(3) 0.6642(3) 0.5953(2) 0.0951(9) Uani 1 1 d . . . . .
H17 H 0.113643 0.619057 0.622032 0.114 Uiso 1 1 calc R . . . .
C13 C 0.1209(3) 0.8201(3) 0.6123(2) 0.0936(9) Uani 1 1 d . . . . .
C5 C 0.4738(3) 0.7206(3) 0.3850(2) 0.0950(9) Uani 1 1 d . . . . .
H5 H 0.517432 0.661835 0.415042 0.114 Uiso 1 1 calc R . . . .
C21 C -0.1090(3) 0.6863(3) 0.5326(2) 0.0980(9) Uani 1 1 d . . . . .
C36 C 0.4078(3) 0.6448(3) 0.8321(2) 0.0950(9) Uani 1 1 d . . . . .
C30 C 0.7581(3) 0.4346(3) 0.6593(2) 0.0942(8) Uani 1 1 d . . . . .
H30 H 0.758320 0.480547 0.608603 0.113 Uiso 1 1 calc R . . . .
C40 C 0.3314(3) 0.5772(3) 0.8553(2) 0.1019(10) Uani 1 1 d . . . . .
C22 C -0.0196(3) 0.6207(3) 0.5714(2) 0.0988(9) Uani 1 1 d . . . . .
H22 H -0.009647 0.546934 0.581267 0.119 Uiso 1 1 calc R . . . .
C33 C 0.5797(3) 0.6913(3) 0.7407(2) 0.1012(9) Uani 1 1 d . . . . .
H33A H 0.531597 0.767478 0.741327 0.121 Uiso 1 1 calc R . . . .
H33B H 0.626269 0.674481 0.679147 0.121 Uiso 1 1 calc R . . . .
C19 C -0.0472(3) 0.8372(3) 0.5421(3) 0.1051(10) Uani 1 1 d . . . . .
H19 H -0.058440 0.911248 0.532218 0.126 Uiso 1 1 calc R . . . .
O1 O 0.5235(4) 0.9022(4) 0.1916(4) 0.1925(18) Uani 1 1 d . . . . .
C20 C -0.1213(3) 0.7932(3) 0.5180(3) 0.1086(11) Uani 1 1 d . . . . .
H20 H -0.180709 0.837637 0.491371 0.130 Uiso 1 1 calc R . . . .
C10 C 0.3192(4) 0.9430(3) 0.5803(3) 0.1101(10) Uani 1 1 d . . . . .
H10A H 0.241035 0.994518 0.596590 0.132 Uiso 1 1 calc R . . . .
H10B H 0.344740 0.943641 0.514388 0.132 Uiso 1 1 calc R . . . .
C41 C 0.2637(3) 0.5683(3) 0.7987(2) 0.1079(10) Uani 1 1 d . . . . .
H41 H 0.266296 0.604888 0.742996 0.129 Uiso 1 1 calc R . . . .
O4 O 0.9623(4) 0.2041(4) 0.7549(4) 0.1942(18) Uani 1 1 d . . . . .
C14 C 0.0599(3) 0.8993(3) 0.6896(3) 0.1198(12) Uani 1 1 d . . . . .
H14A H 0.005515 0.963333 0.667988 0.144 Uiso 1 1 calc R . . . .
H14B H 0.116661 0.922520 0.708164 0.144 Uiso 1 1 calc R . . . .
O6 O 0.1050(5) 0.3988(4) 0.9247(3) 0.2053(19) Uani 1 1 d . . . . .
C28 C 0.6566(3) 0.3724(3) 0.7939(3) 0.1172(11) Uani 1 1 d . . . . .
H28 H 0.587478 0.376854 0.835451 0.141 Uiso 1 1 calc R . . . .
C25 C 0.8613(3) 0.3604(3) 0.6729(3) 0.1167(11) Uani 1 1 d . . . . .
H25 H 0.931289 0.356371 0.632690 0.140 Uiso 1 1 calc R . . . .
C7 C 0.2930(4) 0.8502(3) 0.3710(3) 0.1169(12) Uani 1 1 d . . . . .
H7 H 0.212778 0.877897 0.390549 0.140 Uiso 1 1 calc R . . . .
C4 C 0.5290(4) 0.7659(4) 0.3089(3) 0.1212(12) Uani 1 1 d . . . . .
H4 H 0.608666 0.736301 0.286514 0.145 Uiso 1 1 calc R . . . .
C34 C 0.6606(4) 0.6766(4) 0.8044(3) 0.1241(13) Uani 1 1 d . . . . .
H34A H 0.615814 0.685094 0.866876 0.149 Uiso 1 1 calc R . . . .
H34B H 0.716141 0.603163 0.798063 0.149 Uiso 1 1 calc R . . . .
C37 C 0.3697(4) 0.7437(4) 0.8932(3) 0.1222(12) Uani 1 1 d . . . . .
H37A H 0.377243 0.717964 0.954388 0.147 Uiso 1 1 calc R . . . .
H37B H 0.422516 0.784567 0.871660 0.147 Uiso 1 1 calc R . . . .
C45 C 0.3199(4) 0.5223(4) 0.9391(3) 0.1230(12) Uani 1 1 d . . . . .
H45 H 0.363112 0.527228 0.979557 0.148 Uiso 1 1 calc R . . . .
F5 F 1.1246(4) 0.1473(5) 0.7997(4) 0.286(3) Uani 1 1 d . . . . .
F6 F 1.0634(5) 0.3061(6) 0.7585(4) 0.255(2) Uani 1 1 d . . . . .
C3 C 0.4648(5) 0.8542(4) 0.2676(3) 0.1318(15) Uani 1 1 d . . . . .
C42 C 0.1922(4) 0.5055(4) 0.8240(3) 0.1317(14) Uani 1 1 d . . . . .
H42 H 0.149458 0.498591 0.783923 0.158 Uiso 1 1 calc R . . . .
C2 C 0.3470(5) 0.8979(4) 0.2977(3) 0.1387(15) Uani 1 1 d . . . . .
H2A H 0.304512 0.958823 0.269001 0.166 Uiso 1 1 calc R . . . .
C44 C 0.2483(5) 0.4622(5) 0.9638(3) 0.1463(16) Uani 1 1 d . . . . .
H44 H 0.243400 0.426497 1.019970 0.176 Uiso 1 1 calc R . . . .
C43 C 0.1830(4) 0.4541(5) 0.9057(3) 0.1383(15) Uani 1 1 d . . . . .
C38 C 0.2482(4) 0.8199(4) 0.8984(3) 0.1468(17) Uani 1 1 d . . . . .
H38A H 0.239024 0.843143 0.837095 0.176 Uiso 1 1 calc R . . . .
H38B H 0.194687 0.780515 0.923391 0.176 Uiso 1 1 calc R . . . .
C24 C 1.0230(10) 0.2258(8) 0.7913(6) 0.204(4) Uani 1 1 d . . . . .
C9 C 0.3997(5) 0.9797(4) 0.6229(4) 0.1462(16) Uani 1 1 d . . . . .
H9A H 0.394643 1.053124 0.603820 0.219 Uiso 1 1 calc GR . . . .
H9B H 0.478163 0.932139 0.603178 0.219 Uiso 1 1 calc GR . . . .
H9C H 0.376418 0.976798 0.688133 0.219 Uiso 1 1 calc GR . . . .
C27 C 0.7562(5) 0.2985(4) 0.8077(3) 0.1475(17) Uani 1 1 d . . . . .
H27 H 0.755741 0.251687 0.857856 0.177 Uiso 1 1 calc R . . . .
C15 C -0.0061(4) 0.8520(4) 0.7733(3) 0.1428(16) Uani 1 1 d . . . . .
H15A H -0.060171 0.825444 0.754163 0.171 Uiso 1 1 calc R . . . .
H15B H 0.048876 0.790185 0.796812 0.171 Uiso 1 1 calc R . . . .
C26 C 0.8578(4) 0.2929(4) 0.7474(4) 0.1352(15) Uani 1 1 d . . . . .
F4 F 0.9819(5) 0.2482(8) 0.8775(4) 0.307(4) Uani 1 1 d . . . . .
C23 C -0.2681(4) 0.6958(6) 0.4669(4) 0.173(2) Uani 1 1 d . . . . .
H23A H -0.236769 0.730843 0.413420 0.260 Uiso 1 1 calc GR . . . .
H23B H -0.325762 0.750136 0.507921 0.260 Uiso 1 1 calc GR . . . .
H23C H -0.302710 0.647746 0.449808 0.260 Uiso 1 1 calc GR . . . .
C16 C -0.0705(5) 0.9317(5) 0.8471(4) 0.174(2) Uani 1 1 d . . . . .
H16A H -0.104100 1.001934 0.821184 0.261 Uiso 1 1 calc GR . . . .
H16B H -0.018415 0.936572 0.882374 0.261 Uiso 1 1 calc GR . . . .
H16C H -0.130847 0.908600 0.885679 0.261 Uiso 1 1 calc GR . . . .
C35 C 0.7246(5) 0.7565(6) 0.7855(4) 0.174(2) Uani 1 1 d . . . . .
H35A H 0.784210 0.736095 0.730786 0.260 Uiso 1 1 calc GR . . . .
H35B H 0.759039 0.756579 0.835663 0.260 Uiso 1 1 calc GR . . . .
H35C H 0.671612 0.828072 0.777967 0.260 Uiso 1 1 calc GR . . . .
C39 C 0.2169(5) 0.9166(5) 0.9539(4) 0.171(2) Uani 1 1 d . . . . .
H39A H 0.240079 0.972449 0.916971 0.256 Uiso 1 1 calc GR . . . .
H39B H 0.255491 0.898095 1.003533 0.256 Uiso 1 1 calc GR . . . .
H39C H 0.134476 0.942860 0.977511 0.256 Uiso 1 1 calc GR . . . .
C46 C 0.0915(7) 0.3442(8) 1.0116(6) 0.241(4) Uani 1 1 d . . . . .
H46A H 0.140497 0.269222 1.005067 0.361 Uiso 1 1 calc GR . . . .
H46B H 0.012146 0.347927 1.033216 0.361 Uiso 1 1 calc GR . . . .
H46C H 0.113016 0.379122 1.054518 0.361 Uiso 1 1 calc GR . . . .
F3 F 0.5926(5) 0.9207(5) 0.0512(3) 0.275(3) Uani 1 1 d . . . . .
C1 C 0.5337(10) 0.8796(12) 0.1114(7) 0.227(5) Uani 1 1 d . . . . .
F1 F 0.4334(9) 0.9051(10) 0.0938(4) 0.355(5) Uani 1 1 d . . . . .
F2 F 0.5671(11) 0.7764(8) 0.1008(5) 0.388(7) Uani 1 1 d . . . . .
H2 H 0.393(3) 0.560(3) 0.478(2) 0.100(9) Uiso 1 1 d . . . . .

loop_
_atom_site_aniso_label
_atom_site_aniso_U_11
_atom_site_aniso_U_22
_atom_site_aniso_U_33
_atom_site_aniso_U_23
_atom_site_aniso_U_13
_atom_site_aniso_U_12
O2 0.0859(12) 0.0781(12) 0.0806(12) -0.0029(10) -0.0214(9) -0.0114(9)
O5 0.0865(12) 0.0993(14) 0.0824(12) -0.0091(10) -0.0207(9) -0.0162(11)
O3 0.0998(16) 0.154(2) 0.154(2) 0.0281(18) -0.0591(15) -0.0556(16)
C8 0.0719(15) 0.0799(17) 0.0847(17) -0.0031(13) -0.0219(12) -0.0136(13)
C12 0.0821(17) 0.0792(17) 0.0855(18) -0.0068(14) -0.0194(13) -0.0166(13)
C32 0.0836(18) 0.097(2) 0.0825(18) -0.0060(15) -0.0175(14) -0.0240(15)
C31 0.0791(16) 0.0896(18) 0.0794(17) -0.0067(14) -0.0124(12) -0.0209(14)
C6 0.0808(17) 0.0814(17) 0.0830(17) -0.0010(13) -0.0246(13) -0.0210(13)
C29 0.0861(18) 0.0868(18) 0.0818(17) -0.0017(14) -0.0155(13) -0.0225(14)
C11 0.0882(18) 0.0889(19) 0.0928(19) -0.0111(15) -0.0174(14) -0.0234(15)
C18 0.0692(16) 0.0885(19) 0.098(2) -0.0101(15) -0.0116(13) -0.0148(13)
C17 0.0809(18) 0.091(2) 0.107(2) 0.0001(16) -0.0312(15) -0.0143(15)
C13 0.0806(18) 0.0879(19) 0.099(2) -0.0116(16) -0.0113(15) -0.0144(15)
C5 0.087(2) 0.110(2) 0.095(2) 0.0068(17) -0.0278(15) -0.0383(17)
C21 0.0732(18) 0.119(3) 0.099(2) 0.0129(18) -0.0240(14) -0.0287(17)
C36 0.0899(19) 0.106(2) 0.0816(18) -0.0136(16) -0.0108(14) -0.0256(16)
C30 0.0878(19) 0.099(2) 0.0903(19) 0.0029(16) -0.0184(15) -0.0255(16)
C40 0.091(2) 0.117(2) 0.086(2) -0.0146(18) -0.0037(15) -0.0282(18)
C22 0.090(2) 0.094(2) 0.113(2) 0.0089(17) -0.0329(17) -0.0271(16)
C33 0.101(2) 0.102(2) 0.098(2) -0.0108(17) -0.0144(16) -0.0330(17)
C19 0.087(2) 0.090(2) 0.125(3) 0.0045(18) -0.0253(18) -0.0132(16)
O1 0.228(4) 0.236(4) 0.165(4) 0.078(3) -0.063(3) -0.148(4)
C20 0.0757(19) 0.114(3) 0.126(3) 0.011(2) -0.0324(17) -0.0141(17)
C10 0.120(3) 0.090(2) 0.124(3) -0.0010(18) -0.034(2) -0.0342(19)
C41 0.103(2) 0.130(3) 0.086(2) 0.0047(19) -0.0135(17) -0.038(2)
O4 0.183(4) 0.179(4) 0.243(5) 0.050(3) -0.123(4) -0.050(3)
C14 0.093(2) 0.120(3) 0.132(3) -0.046(2) -0.001(2) -0.0222(19)
O6 0.252(5) 0.270(5) 0.158(3) 0.043(3) -0.032(3) -0.187(4)
C28 0.111(3) 0.126(3) 0.099(2) 0.019(2) -0.0183(19) -0.028(2)
C25 0.088(2) 0.122(3) 0.123(3) 0.003(2) -0.0206(18) -0.0170(19)
C7 0.114(3) 0.109(3) 0.110(3) 0.017(2) -0.029(2) -0.017(2)
C4 0.104(2) 0.157(4) 0.117(3) 0.021(3) -0.030(2) -0.063(2)
C34 0.108(3) 0.157(4) 0.122(3) -0.022(2) -0.028(2) -0.056(2)
C37 0.126(3) 0.125(3) 0.109(3) -0.033(2) -0.007(2) -0.038(2)
C45 0.122(3) 0.154(4) 0.095(2) 0.009(2) -0.020(2) -0.054(3)
F5 0.175(3) 0.305(6) 0.331(6) 0.034(5) -0.148(4) 0.033(4)
F6 0.247(4) 0.317(6) 0.271(5) 0.053(5) -0.145(4) -0.136(5)
C3 0.155(4) 0.156(4) 0.111(3) 0.040(3) -0.041(3) -0.087(3)
C42 0.128(3) 0.176(4) 0.110(3) 0.009(3) -0.024(2) -0.078(3)
C2 0.159(4) 0.126(3) 0.134(3) 0.044(3) -0.056(3) -0.047(3)
C44 0.155(4) 0.177(4) 0.105(3) 0.019(3) -0.009(3) -0.070(4)
C43 0.136(3) 0.170(4) 0.123(3) 0.013(3) -0.014(3) -0.082(3)
C38 0.129(3) 0.154(4) 0.128(3) -0.050(3) -0.011(2) -0.010(3)
C24 0.282(10) 0.251(9) 0.153(6) 0.066(6) -0.115(6) -0.153(8)
C9 0.170(4) 0.121(3) 0.180(4) 0.003(3) -0.058(3) -0.078(3)
C27 0.142(4) 0.147(4) 0.132(3) 0.050(3) -0.036(3) -0.032(3)
C15 0.123(3) 0.170(4) 0.131(3) -0.051(3) 0.009(2) -0.057(3)
C26 0.105(3) 0.130(3) 0.146(4) 0.027(3) -0.040(3) -0.007(2)
F4 0.237(5) 0.536(12) 0.205(5) 0.029(6) -0.094(4) -0.177(6)
C23 0.117(3) 0.250(6) 0.189(5) 0.073(4) -0.090(3) -0.086(4)
C16 0.147(4) 0.196(5) 0.159(4) -0.080(4) 0.022(3) -0.051(4)
C35 0.167(5) 0.240(6) 0.154(4) -0.037(4) -0.018(3) -0.123(5)
C39 0.177(5) 0.145(4) 0.151(4) -0.055(3) -0.019(3) -0.003(3)
C46 0.255(8) 0.305(10) 0.203(7) 0.098(7) -0.028(6) -0.185(8)
F3 0.289(5) 0.407(8) 0.168(3) 0.139(4) -0.047(3) -0.203(5)
C1 0.216(8) 0.315(13) 0.134(6) 0.106(8) -0.042(6) -0.091(8)
F1 0.351(9) 0.636(17) 0.166(4) 0.124(7) -0.102(5) -0.274(10)
F2 0.588(18) 0.279(7) 0.167(4) 0.024(5) 0.037(7) -0.068(9)

loop_
_atom_type_symbol
_atom_type_description
_atom_type_scat_dispersion_real
_atom_type_scat_dispersion_imag
_atom_type_scat_source
C C 0.0181 0.0091 'International Tables Vol C Tables 4.2.6.8 and 6.1.1.4'
H H 0.0000 0.0000 'International Tables Vol C Tables 4.2.6.8 and 6.1.1.4'
F F 0.0727 0.0534 'International Tables Vol C Tables 4.2.6.8 and 6.1.1.4'
O O 0.0492 0.0322 'International Tables Vol C Tables 4.2.6.8 and 6.1.1.4'

loop_
_geom_angle_atom_site_label_1
_geom_angle_atom_site_label_2
_geom_angle_atom_site_label_3
_geom_angle
_geom_angle_site_symmetry_1
_geom_angle_site_symmetry_3
_geom_angle_publ_flag
C21 O3 C23 118.5(4) . . ?
O2 C8 C12 108.2(2) . . ?
O2 C8 C6 112.5(2) . . ?
C12 C8 C6 112.3(2) . . ?
C8 C12 C11 116.2(2) . . ?
C13 C12 C8 120.2(3) . . ?
C13 C12 C11 123.6(3) . . ?
C36 C32 C31 121.0(3) . . ?
C36 C32 C33 123.0(3) . . ?
C33 C32 C31 115.9(2) . . ?
O5 C31 C32 111.0(2) . . ?
O5 C31 C29 108.5(2) . . ?
C29 C31 C32 111.9(2) . . ?
C5 C6 C8 123.2(3) . . ?
C5 C6 C7 118.0(3) . . ?
C7 C6 C8 118.8(3) . . ?
C30 C29 C31 122.6(3) . . ?
C30 C29 C28 118.4(3) . . ?
C28 C29 C31 119.0(3) . . ?
C12 C11 C10 115.3(3) . . ?
C17 C18 C13 120.9(3) . . ?
C17 C18 C19 116.3(3) . . ?
C19 C18 C13 122.6(3) . . ?
C22 C17 C18 121.9(3) . . ?
C12 C13 C18 122.4(3) . . ?
C12 C13 C14 123.4(3) . . ?
C18 C13 C14 114.2(3) . . ?
C6 C5 C4 120.9(3) . . ?
O3 C21 C22 115.3(3) . . ?
C20 C21 O3 125.7(3) . . ?
C20 C21 C22 119.0(3) . . ?
C32 C36 C40 123.5(3) . . ?
C32 C36 C37 122.5(3) . . ?
C40 C36 C37 114.0(3) . . ?
C29 C30 C25 121.0(3) . . ?
C41 C40 C36 122.8(3) . . ?
C41 C40 C45 116.0(3) . . ?
C45 C40 C36 121.0(3) . . ?
C17 C22 C21 120.2(3) . . ?
C32 C33 C34 115.4(3) . . ?
C20 C19 C18 121.5(3) . . ?
C1 O1 C3 123.1(7) . . ?
C21 C20 C19 121.0(3) . . ?
C11 C10 C9 112.2(3) . . ?
C40 C41 C42 120.8(4) . . ?
C24 O4 C26 114.9(7) . . ?
C13 C14 C15 113.6(3) . . ?
C43 O6 C46 117.6(5) . . ?
C27 C28 C29 121.5(4) . . ?
C26 C25 C30 118.0(4) . . ?
C2 C7 C6 121.6(4) . . ?
C3 C4 C5 119.0(4) . . ?
C35 C34 C33 112.5(4) . . ?
C38 C37 C36 115.7(4) . . ?
C44 C45 C40 122.7(4) . . ?
C4 C3 O1 118.2(5) . . ?
C4 C3 C2 121.8(4) . . ?
C2 C3 O1 120.0(5) . . ?
C43 C42 C41 121.4(4) . . ?
C3 C2 C7 118.6(4) . . ?
C45 C44 C43 119.8(4) . . ?
C42 C43 O6 115.9(5) . . ?
C42 C43 C44 119.2(4) . . ?
C44 C43 O6 124.9(5) . . ?
C39 C38 C37 114.1(5) . . ?
O4 C24 F5 118.7(9) . . ?
O4 C24 F6 119.3(7) . . ?
O4 C24 F4 115.5(9) . . ?
F6 C24 F5 99.1(8) . . ?
F4 C24 F5 97.0(6) . . ?
F4 C24 F6 103.7(8) . . ?
C28 C27 C26 119.2(4) . . ?
C16 C15 C14 113.4(4) . . ?
C25 C26 O4 118.4(4) . . ?
C27 C26 O4 119.2(4) . . ?
C27 C26 C25 121.8(4) . . ?
O1 C1 F1 109.8(10) . . ?
O1 C1 F2 110.9(8) . . ?
F3 C1 O1 117.7(13) . . ?
F3 C1 F1 107.5(8) . . ?
F3 C1 F2 110.3(12) . . ?
F2 C1 F1 99.0(14) . . ?

loop_
_geom_bond_atom_site_label_1
_geom_bond_atom_site_label_2
_geom_bond_distance
_geom_bond_site_symmetry_2
_geom_bond_publ_flag
O2 C8 1.438(3) . ?
O5 C31 1.442(4) . ?
O3 C21 1.367(4) . ?
O3 C23 1.430(5) . ?
C8 C12 1.501(4) . ?
C8 C6 1.506(4) . ?
C12 C11 1.512(4) . ?
C12 C13 1.353(4) . ?
C32 C31 1.513(4) . ?
C32 C36 1.341(4) . ?
C32 C33 1.508(5) . ?
C31 C29 1.508(4) . ?
C6 C5 1.377(4) . ?
C6 C7 1.388(4) . ?
C29 C30 1.374(4) . ?
C29 C28 1.379(5) . ?
C11 C10 1.516(5) . ?
C18 C17 1.389(5) . ?
C18 C13 1.487(5) . ?
C18 C19 1.392(5) . ?
C17 C22 1.374(5) . ?
C13 C14 1.502(5) . ?
C5 C4 1.390(5) . ?
C21 C22 1.382(4) . ?
C21 C20 1.353(5) . ?
C36 C40 1.480(5) . ?
C36 C37 1.523(5) . ?
C30 C25 1.379(5) . ?
C40 C41 1.381(5) . ?
C40 C45 1.401(5) . ?
C33 C34 1.520(5) . ?
C19 C20 1.379(5) . ?
O1 C3 1.428(6) . ?
O1 C1 1.239(12) . ?
C10 C9 1.540(6) . ?
C41 C42 1.382(6) . ?
O4 C24 1.161(8) . ?
O4 C26 1.447(6) . ?
C14 C15 1.543(6) . ?
O6 C43 1.371(6) . ?
O6 C46 1.438(7) . ?
C28 C27 1.344(6) . ?
C25 C26 1.367(6) . ?
C7 C2 1.372(6) . ?
C4 C3 1.359(6) . ?
C34 C35 1.492(7) . ?
C37 C38 1.501(6) . ?
C45 C44 1.356(7) . ?
F5 C24 1.364(10) . ?
F6 C24 1.325(8) . ?
C3 C2 1.368(7) . ?
C42 C43 1.351(6) . ?
C44 C43 1.371(7) . ?
C38 C39 1.461(7) . ?
C24 F4 1.300(9) . ?
C27 C26 1.364(6) . ?
C15 C16 1.475(6) . ?
F3 C1 1.235(9) . ?
C1 F1 1.279(11) . ?
C1 F2 1.278(13) . ?
